data_2013414
loop_
_publ_author_name
'Wada, Satoko'
'Yuge, Hidetaka'
'Miyamoto, Takeshi Ken'

_publ_section_title
;A five-coordinate ruthenium(II)--porphyrin--carbene complex:
 [bis(3-trifluoromethylphenyl)methylene-\k<i>C</i>](5,10,15,20-tetra-<i>p</i>-tolylporphyrinato-\k^4^<i>N</i>)ruthenium(II)
;
_journal_issue 9
_journal_name_full 'Acta Crystallographica Section C'
_journal_page_first m369
_journal_page_last m370
_journal_paper_doi 10.1107/S010827010301669X
_journal_volume 59
_journal_year 2003
_chemical_formula_iupac '[Ru (C15 H8 F6) (C48 H36 N4)]'
_chemical_formula_moiety 'C63 H44 F6 N4 Ru'
_chemical_formula_sum 'C63 H44 F6 N4 Ru'
_chemical_formula_weight 1072.09
_space_group_IT_number 92
_symmetry_cell_setting tetragonal
_symmetry_space_group_name_Hall 'P 4abw 2nw'
_symmetry_space_group_name_H-M 'P 41 21 2'
_atom_sites_solution_hydrogens geom
_atom_sites_solution_primary direct
_atom_sites_solution_secondary difmap
_audit_creation_method SHELXL97
_cell_angle_alpha 90
_cell_angle_beta 90
_cell_angle_gamma 90
_cell_formula_units_Z 4
_cell_length_a 11.817(3)
_cell_length_b 11.817(3)
_cell_length_c 36.608(4)
_cell_measurement_reflns_used 25
_cell_measurement_temperature 296(2)
_cell_measurement_theta_max 14.8
_cell_measurement_theta_min 13.4
_cell_volume 5112.0(19)
_computing_cell_refinement 'MSC/AFC Diffractometer Control Software'
_computing_data_collection
;MSC/AFC Diffractometer Control Software (Molecular Structure Corporation,
 1993)
;
_computing_data_reduction 'CrystalStructure (Molecular Structure Corporation & Rigaku, 2002)'
_computing_molecular_graphics 'ORTEP-3 for Windows (Farrugia, 1997)'
_computing_publication_material SHELXL97
_computing_structure_refinement 'SHELXL97 (Sheldrick, 1997)'
_computing_structure_solution 'SHELXS97 (Sheldrick, 1990)'
_diffrn_ambient_temperature 296(2)
_diffrn_measured_fraction_theta_full 0.998
_diffrn_measured_fraction_theta_max 0.998
_diffrn_measurement_device_type 'Rigaku AFC-7R'
_diffrn_measurement_method \w
_diffrn_radiation_monochromator graphite
_diffrn_radiation_source 'rotating Mo anticathode'
_diffrn_radiation_type MoK\a
_diffrn_radiation_wavelength 0.71069
_diffrn_reflns_av_R_equivalents 0.053
_diffrn_reflns_av_sigmaI/netI 0.070
_diffrn_reflns_limit_h_max 15
_diffrn_reflns_limit_h_min 0
_diffrn_reflns_limit_k_max 10
_diffrn_reflns_limit_k_min 0
_diffrn_reflns_limit_l_max 47
_diffrn_reflns_limit_l_min -47
_diffrn_reflns_number 6817
_diffrn_reflns_theta_full 27.50
_diffrn_reflns_theta_max 27.5
_diffrn_reflns_theta_min 2.5
_diffrn_standards_decay_% none
_diffrn_standards_interval_count 150
_diffrn_standards_number 3
_exptl_absorpt_coefficient_mu 0.374
_exptl_absorpt_correction_type none
_exptl_crystal_colour 'intense purple'
_exptl_crystal_density_diffrn 1.393
_exptl_crystal_density_method 'not measured'
_exptl_crystal_description prism
_exptl_crystal_F_000 2192
_exptl_crystal_size_max 0.25
_exptl_crystal_size_mid 0.23
_exptl_crystal_size_min 0.20
_refine_diff_density_max 0.52
_refine_diff_density_min -0.75
_refine_ls_abs_structure_details 'Flack (1983), 2333 Friedel pairs'
_refine_ls_abs_structure_Flack 0.03(5)
_refine_ls_extinction_method none
_refine_ls_goodness_of_fit_ref 1.023
_refine_ls_hydrogen_treatment constr
_refine_ls_matrix_type full
_refine_ls_number_parameters 348
_refine_ls_number_reflns 5890
_refine_ls_number_restraints 0
_refine_ls_restrained_S_all 1.023
_refine_ls_R_factor_all 0.088
_refine_ls_R_factor_gt 0.050
_refine_ls_shift/su_max <0.001
_refine_ls_shift/su_mean 0.000
_refine_ls_structure_factor_coef Fsqd
_refine_ls_weighting_details 'calc w = 1/[\s^2^(Fo^2^)+(0.0825P)^2^] where P=(Fo^2^+2Fc^2^)/3'
_refine_ls_weighting_scheme calc
_refine_ls_wR_factor_gt 0.124
_refine_ls_wR_factor_ref 0.142
_reflns_number_gt 4305
_reflns_number_total 5890
_reflns_threshold_expression I>2\s(I)
_cod_data_source_file de1218.cif
_cod_data_source_block I
_cod_database_code 2013414
_cod_database_fobs_code 2013414

loop_
_symmetry_equiv_pos_as_xyz
'x, y, z'
'-x, -y, z+1/2'
'-y+1/2, x+1/2, z+1/4'
'y+1/2, -x+1/2, z+3/4'
'y, x, -z'
'-y, -x, -z+1/2'
'-x+1/2, y+1/2, -z+1/4'
'x+1/2, -y+1/2, -z+3/4'

loop_
_atom_site_label
_atom_site_fract_x
_atom_site_fract_y
_atom_site_fract_z
_atom_site_U_iso_or_equiv
_atom_site_adp_type
_atom_site_calc_flag
_atom_site_refinement_flags
_atom_site_occupancy
_atom_site_disorder_assembly
_atom_site_disorder_group
_atom_site_type_symbol
Ru 0.14034(3) 0.14034(3) 0.0000 0.03459(13) Uani d S 1 . . Ru
N1 0.2576(3) 0.0547(3) 0.02997(9) 0.0402(8) Uani d . 1 . . N
N2 0.0864(3) 0.2177(3) 0.04711(9) 0.0390(8) Uani d . 1 . . N
C1 0.3359(4) -0.0219(4) 0.01690(13) 0.0427(11) Uani d . 1 . . C
C2 0.3957(4) -0.0715(5) 0.04674(13) 0.0563(14) Uani d . 1 . . C
H1 0.4536 -0.1245 0.0451 0.068 Uiso calc R 1 . . H
C3 0.3529(5) -0.0274(5) 0.07779(13) 0.0578(14) Uani d . 1 . . C
H2 0.3758 -0.0448 0.1014 0.069 Uiso calc R 1 . . H
C4 0.2661(4) 0.0508(4) 0.06787(12) 0.0443(11) Uani d . 1 . . C
C5 0.1970(4) 0.1100(4) 0.09233(11) 0.0422(11) Uani d . 1 . . C
C6 0.1158(4) 0.1902(4) 0.08222(11) 0.0423(10) Uani d . 1 . . C
C7 0.0482(4) 0.2561(4) 0.10724(12) 0.0502(12) Uani d . 1 . . C
H3 0.0502 0.2518 0.1326 0.060 Uiso calc R 1 . . H
C8 -0.0182(5) 0.3247(5) 0.08732(13) 0.0527(13) Uani d . 1 . . C
H4 -0.0693 0.3777 0.0963 0.063 Uiso calc R 1 . . H
C9 0.0046(4) 0.3007(4) 0.04941(11) 0.0428(10) Uani d . 1 . . C
C10 -0.0455(4) 0.3560(5) 0.02015(12) 0.0463(10) Uani d . 1 . . C
C11 0.2124(4) 0.0834(4) 0.13196(11) 0.0460(10) Uani d . 1 . . C
C12 0.1853(6) -0.0221(5) 0.14540(15) 0.0729(18) Uani d . 1 . . C
H5 0.1567 -0.0763 0.1295 0.088 Uiso calc R 1 . . H
C13 0.1992(6) -0.0504(6) 0.18196(16) 0.0767(19) Uani d . 1 . . C
H6 0.1797 -0.1223 0.1901 0.092 Uiso calc R 1 . . H
C14 0.2421(5) 0.0281(5) 0.20621(13) 0.0602(14) Uani d . 1 . . C
C15 0.2675(6) 0.1293(6) 0.19379(16) 0.0797(19) Uani d . 1 . . C
H7 0.2952 0.1826 0.2102 0.096 Uiso calc R 1 . . H
C16 0.2551(6) 0.1614(5) 0.15686(15) 0.0699(17) Uani d . 1 . . C
H8 0.2751 0.2338 0.1493 0.084 Uiso calc R 1 . . H
C17 0.2584(6) -0.0062(7) 0.24587(15) 0.089(2) Uani d . 1 . . C
H9 0.2152 0.0433 0.2613 0.134 Uiso calc R 1 . . H
H10 0.3371 -0.0007 0.2521 0.134 Uiso calc R 1 . . H
H11 0.2332 -0.0827 0.2492 0.134 Uiso calc R 1 . . H
C18 -0.1347(5) 0.4426(4) 0.02864(12) 0.0521(12) Uani d . 1 . . C
C19 -0.2431(6) 0.4111(6) 0.0368(2) 0.082(2) Uani d . 1 . . C
H12 -0.2625 0.3349 0.0364 0.099 Uiso calc R 1 . . H
C20 -0.3238(6) 0.4904(8) 0.0458(2) 0.093(2) Uani d . 1 . . C
H13 -0.3964 0.4655 0.0515 0.112 Uiso calc R 1 . . H
C21 -0.3028(7) 0.6012(7) 0.04665(17) 0.086(2) Uani d . 1 . . C
C22 -0.1937(8) 0.6331(7) 0.0383(2) 0.105(3) Uani d . 1 . . C
H14 -0.1751 0.7095 0.0384 0.126 Uiso calc R 1 . . H
C23 -0.1111(6) 0.5543(6) 0.0296(2) 0.088(2) Uani d . 1 . . C
H15 -0.0380 0.5788 0.0244 0.106 Uiso calc R 1 . . H
C24 -0.3917(8) 0.6862(8) 0.0565(2) 0.133(4) Uani d . 1 . . C
H16 -0.3595 0.7608 0.0559 0.199 Uiso calc R 1 . . H
H17 -0.4198 0.6706 0.0805 0.199 Uiso calc R 1 . . H
H18 -0.4527 0.6819 0.0392 0.199 Uiso calc R 1 . . H
C25 0.0302(4) 0.0302(4) 0.0000 0.0425(13) Uani d S 1 . . C
C26 -0.0274(4) -0.0060(4) 0.03397(12) 0.0465(11) Uani d . 1 . . C
C27 -0.1276(5) 0.0451(5) 0.04504(13) 0.0543(12) Uani d . 1 . . C
H19 -0.1578 0.1038 0.0312 0.065 Uiso calc R 1 . . H
C28 -0.1832(5) 0.0099(6) 0.07634(15) 0.0618(15) Uani d . 1 A . C
C29 -0.1416(7) -0.0785(6) 0.09658(16) 0.0772(18) Uani d . 1 . . C
H20 -0.1798 -0.1032 0.1173 0.093 Uiso calc R 1 . . H
C30 -0.0428(6) -0.1302(7) 0.08584(19) 0.084(2) Uani d . 1 . . C
H21 -0.0137 -0.1898 0.0995 0.100 Uiso calc R 1 . . H
C31 0.0137(6) -0.0941(5) 0.05476(17) 0.0689(16) Uani d . 1 . . C
H22 0.0804 -0.1300 0.0478 0.083 Uiso calc R 1 . . H
C32 -0.2874(7) 0.0704(9) 0.0880(2) 0.088(2) Uani d . 1 . . C
F1A -0.3503(6) 0.1077(10) 0.0611(2) 0.146(4) Uani d P 0.846(16) A 1 F
F2A -0.3585(7) 0.0090(9) 0.1067(3) 0.166(5) Uani d P 0.846(16) A 1 F
F3A -0.2664(7) 0.1619(9) 0.1073(3) 0.181(5) Uani d P 0.846(16) A 1 F
F1B -0.300(3) 0.053(2) 0.1218(8) 0.073(10) Uiso d P 0.154(16) A 2 F
F2B -0.303(3) 0.163(3) 0.0780(12) 0.096(13) Uiso d P 0.154(16) A 2 F
F3B -0.374(4) 0.020(4) 0.0750(13) 0.116(16) Uiso d P 0.154(16) A 2 F

loop_
_atom_site_aniso_label
_atom_site_aniso_U_11
_atom_site_aniso_U_22
_atom_site_aniso_U_33
_atom_site_aniso_U_12
_atom_site_aniso_U_13
_atom_site_aniso_U_23
Ru 0.03592(15) 0.03592(15) 0.03193(19) 0.0059(2) 0.00298(14) -0.00298(14)
N1 0.043(2) 0.045(2) 0.0330(18) 0.0077(17) 0.0027(16) 0.0005(15)
N2 0.0388(19) 0.044(2) 0.0340(17) 0.0092(16) 0.0002(15) -0.0054(15)
C1 0.041(3) 0.043(2) 0.044(2) 0.011(2) 0.0040(19) 0.0011(19)
C2 0.058(3) 0.061(3) 0.050(3) 0.025(2) 0.001(2) 0.001(2)
C3 0.067(3) 0.065(3) 0.042(2) 0.021(3) -0.002(3) 0.009(2)
C4 0.050(3) 0.047(3) 0.035(2) 0.009(2) 0.000(2) 0.0013(19)
C5 0.050(3) 0.045(3) 0.032(2) 0.005(2) 0.0000(19) -0.0012(17)
C6 0.046(3) 0.046(2) 0.034(2) 0.004(2) 0.0027(18) -0.0041(18)
C7 0.058(3) 0.057(3) 0.036(2) 0.011(2) 0.005(2) -0.010(2)
C8 0.055(3) 0.063(3) 0.040(2) 0.016(2) 0.006(2) -0.015(2)
C9 0.047(3) 0.045(3) 0.037(2) 0.007(2) 0.0058(19) -0.0090(19)
C10 0.047(3) 0.045(2) 0.047(2) 0.011(2) -0.0009(19) -0.010(2)
C11 0.052(3) 0.051(3) 0.035(2) 0.009(2) 0.0039(19) -0.004(2)
C12 0.112(5) 0.061(3) 0.046(3) -0.007(3) -0.007(3) -0.001(3)
C13 0.109(5) 0.068(4) 0.053(3) -0.001(4) 0.007(3) 0.015(3)
C14 0.069(4) 0.076(4) 0.036(2) 0.012(3) 0.000(2) 0.007(3)
C15 0.111(5) 0.080(4) 0.048(3) -0.024(4) -0.023(3) -0.001(3)
C16 0.092(5) 0.066(4) 0.052(3) -0.013(3) -0.017(3) 0.008(3)
C17 0.102(5) 0.121(6) 0.044(3) 0.020(4) -0.011(3) 0.011(4)
C18 0.055(3) 0.059(3) 0.043(2) 0.018(3) -0.002(2) -0.006(2)
C19 0.071(4) 0.075(4) 0.101(5) 0.017(3) 0.022(4) 0.002(4)
C20 0.062(4) 0.116(7) 0.101(6) 0.046(4) 0.021(4) 0.011(5)
C21 0.095(5) 0.107(6) 0.056(3) 0.064(5) -0.007(3) -0.022(4)
C22 0.117(7) 0.066(4) 0.131(7) 0.034(5) -0.011(5) -0.037(5)
C23 0.064(4) 0.066(4) 0.135(6) 0.016(3) -0.007(4) -0.036(4)
C24 0.145(9) 0.160(9) 0.093(5) 0.112(7) 0.001(5) -0.027(6)
C25 0.0405(18) 0.0405(18) 0.047(3) 0.007(2) 0.001(2) -0.001(2)
C26 0.049(3) 0.043(3) 0.047(2) -0.011(2) 0.003(2) -0.0003(19)
C27 0.053(3) 0.061(3) 0.049(3) -0.006(3) 0.004(2) 0.006(2)
C28 0.060(3) 0.076(4) 0.049(3) -0.019(3) 0.007(3) 0.006(3)
C29 0.084(4) 0.092(4) 0.056(3) -0.025(4) 0.010(3) 0.021(3)
C30 0.086(5) 0.089(5) 0.077(4) -0.016(4) 0.002(4) 0.032(4)
C31 0.071(4) 0.062(4) 0.073(4) 0.002(3) 0.001(3) 0.014(3)
C32 0.079(5) 0.120(7) 0.066(4) -0.002(5) 0.021(4) 0.016(5)
F1A 0.087(4) 0.244(12) 0.105(5) 0.056(6) 0.032(4) 0.051(6)
F2A 0.093(5) 0.224(8) 0.181(9) 0.012(6) 0.075(6) 0.110(7)
F3A 0.126(6) 0.189(9) 0.226(12) 0.018(6) 0.037(7) -0.112(8)

loop_
_atom_type_symbol
_atom_type_description
_atom_type_scat_dispersion_real
_atom_type_scat_dispersion_imag
_atom_type_scat_source
Ru Ru -1.2594 0.8363 'International Tables Vol C Tables 4.2.6.8 and 6.1.1.4'
F F 0.0171 0.0103 'International Tables Vol C Tables 4.2.6.8 and 6.1.1.4'
N N 0.0061 0.0033 'International Tables Vol C Tables 4.2.6.8 and 6.1.1.4'
C C 0.0033 0.0016 'International Tables Vol C Tables 4.2.6.8 and 6.1.1.4'
H H 0.0000 0.0000 'International Tables Vol C Tables 4.2.6.8 and 6.1.1.4'

loop_
_geom_angle_atom_site_label_1
_geom_angle_atom_site_label_2
_geom_angle_atom_site_label_3
_geom_angle_site_symmetry_1
_geom_angle_site_symmetry_3
_geom_angle
_geom_angle_publ_flag
N1 Ru C25 . . 97.47(11) yes
N2 Ru C25 . . 95.47(11) yes
N1 Ru N1 . 5 165.1(2) yes
N1 Ru N2 . . 88.84(14) yes
N1 Ru N2 . 5 89.74(14) yes
N2 Ru N2 . 5 169.1(2) yes
C1 N1 C4 . . 106.0(4) no
C1 N1 Ru . . 126.5(3) no
C4 N1 Ru . . 127.1(3) no
C6 N2 C9 . . 106.8(3) no
C6 N2 Ru . . 127.2(3) no
C9 N2 Ru . . 125.8(3) no
N1 C1 C10 . 5 125.3(4) no
N1 C1 C2 . . 109.6(4) no
C10 C1 C2 5 . 125.0(4) no
C3 C2 C1 . . 107.5(4) no
C3 C2 H1 . . 126.2 no
C1 C2 H1 . . 126.2 no
C2 C3 C4 . . 107.7(4) no
C2 C3 H2 . . 126.1 no
C4 C3 H2 . . 126.1 no
N1 C4 C5 . . 125.3(4) no
N1 C4 C3 . . 109.1(4) no
C5 C4 C3 . . 125.5(4) no
C6 C5 C4 . . 124.8(4) no
C6 C5 C11 . . 118.8(4) no
C4 C5 C11 . . 116.4(4) no
N2 C6 C5 . . 125.6(4) no
N2 C6 C7 . . 109.1(4) no
C5 C6 C7 . . 125.3(4) no
C8 C7 C6 . . 107.7(4) no
C8 C7 H3 . . 126.1 no
C6 C7 H3 . . 126.1 no
C7 C8 C9 . . 107.1(4) no
C7 C8 H4 . . 126.4 no
C9 C8 H4 . . 126.4 no
N2 C9 C10 . . 125.9(4) no
N2 C9 C8 . . 109.2(4) no
C10 C9 C8 . . 124.8(4) no
C9 C10 C1 . 5 125.5(4) no
C9 C10 C18 . . 117.5(4) no
C1 C10 C18 5 . 117.0(4) no
C12 C11 C16 . . 116.7(5) no
C12 C11 C5 . . 120.5(5) no
C16 C11 C5 . . 122.7(5) no
C11 C12 C13 . . 122.3(6) no
C11 C12 H5 . . 118.9 no
C13 C12 H5 . . 118.9 no
C14 C13 C12 . . 120.1(6) no
C14 C13 H6 . . 119.9 no
C12 C13 H6 . . 119.9 no
C15 C14 C13 . . 118.2(5) no
C15 C14 C17 . . 123.0(6) no
C13 C14 C17 . . 118.8(6) no
C14 C15 C16 . . 123.5(6) no
C14 C15 H7 . . 118.2 no
C16 C15 H7 . . 118.2 no
C11 C16 C15 . . 119.1(6) no
C11 C16 H8 . . 120.4 no
C15 C16 H8 . . 120.4 no
C14 C17 H9 . . 109.5 no
C14 C17 H10 . . 109.5 no
H9 C17 H10 . . 109.5 no
C14 C17 H11 . . 109.5 no
H9 C17 H11 . . 109.5 no
H10 C17 H11 . . 109.5 no
C23 C18 C19 . . 117.1(5) no
C23 C18 C10 . . 121.8(6) no
C19 C18 C10 . . 121.1(5) no
C18 C19 C20 . . 121.1(7) no
C18 C19 H12 . . 119.5 no
C20 C19 H12 . . 119.5 no
C21 C20 C19 . . 123.0(7) no
C21 C20 H13 . . 118.5 no
C19 C20 H13 . . 118.5 no
C20 C21 C22 . . 116.0(6) no
C20 C21 C24 . . 122.3(8) no
C22 C21 C24 . . 121.8(8) no
C21 C22 C23 . . 121.8(8) no
C21 C22 H14 . . 119.1 no
C23 C22 H14 . . 119.1 no
C18 C23 C22 . . 121.1(7) no
C18 C23 H15 . . 119.4 no
C22 C23 H15 . . 119.4 no
C21 C24 H16 . . 109.5 no
C21 C24 H17 . . 109.5 no
H16 C24 H17 . . 109.5 no
C21 C24 H18 . . 109.5 no
H16 C24 H18 . . 109.5 no
H17 C24 H18 . . 109.5 no
C26 C25 C26 . 5 116.1(5) yes
Ru C25 C26 . . 121.9(3) yes
C31 C26 C27 . . 117.9(5) no
C31 C26 C25 . . 121.3(5) no
C27 C26 C25 . . 120.7(4) no
C28 C27 C26 . . 121.0(5) no
C28 C27 H19 . . 119.5 no
C26 C27 H19 . . 119.5 no
C29 C28 C27 . . 120.4(6) no
C29 C28 C32 . . 120.5(6) no
C27 C28 C32 . . 119.1(6) no
C28 C29 C30 . . 119.2(6) no
C28 C29 H20 . . 120.4 no
C30 C29 H20 . . 120.4 no
C29 C30 C31 . . 120.5(7) no
C29 C30 H21 . . 119.8 no
C31 C30 H21 . . 119.8 no
C26 C31 C30 . . 121.0(6) no
C26 C31 H22 . . 119.5 no
C30 C31 H22 . . 119.5 no
C28 C32 F1A . . 114.5(7) no
C28 C32 F2A . . 114.6(8) no
C28 C32 F3A . . 113.2(8) no
C28 C32 F1B . . 107.4(15) no
C28 C32 F2B . . 119(2) no
C28 C32 F3B . . 109.4(18) no
F1A C32 F2A . . 102.4(9) no
F2A C32 F3A . . 107.4(9) no
F3A C32 F1A . . 103.5(11) no
F1B C32 F2B . . 116(3) no
F2B C32 F3B . . 101(3) no
F3B C32 F1B . . 101(3) no
F1A C32 F1B . . 136.6(16) no
F1A C32 F2B . . 50(2) no
F1A C32 F3B . . 55(2) no
F2A C32 F1B . . 47.3(13) no
F2A C32 F2B . . 126(2) no
F2A C32 F3B . . 54(2) no
F3A C32 F1B . . 68.4(13) no
F3A C32 F2B . . 55(2) no
F3A C32 F3B . . 137.3(19) no

loop_
_geom_bond_atom_site_label_1
_geom_bond_atom_site_label_2
_geom_bond_site_symmetry_2
_geom_bond_distance
_geom_bond_publ_flag
Ru N1 . 2.036(4) yes
Ru N2 . 2.053(3) yes
Ru C25 . 1.841(6) yes
N1 C1 . 1.380(6) no
N1 C4 . 1.392(5) no
N2 C6 . 1.371(6) no
N2 C9 . 1.380(6) no
C1 C10 5 1.405(6) no
C1 C2 . 1.427(7) no
C2 C3 . 1.349(7) no
C2 H1 . 0.9300 no
C3 C4 . 1.427(7) no
C3 H2 . 0.9300 no
C4 C5 . 1.400(6) no
C5 C6 . 1.399(6) no
C5 C11 . 1.495(6) no
C6 C7 . 1.443(6) no
C7 C8 . 1.343(7) no
C7 H3 . 0.9300 no
C8 C9 . 1.442(6) no
C8 H4 . 0.9300 no
C9 C10 . 1.387(6) no
C10 C1 5 1.405(6) no
C10 C18 . 1.502(7) no
C11 C12 . 1.379(8) no
C11 C16 . 1.391(8) no
C12 C13 . 1.389(8) no
C12 H5 . 0.9300 no
C13 C14 . 1.380(9) no
C13 H6 . 0.9300 no
C14 C15 . 1.314(9) no
C14 C17 . 1.519(7) no
C15 C16 . 1.412(8) no
C15 H7 . 0.9300 no
C16 H8 . 0.9300 no
C17 H9 . 0.9600 no
C17 H10 . 0.9600 no
C17 H11 . 0.9600 no
C18 C23 . 1.349(8) no
C18 C19 . 1.367(9) no
C19 C20 . 1.377(9) no
C19 H12 . 0.9300 no
C20 C21 . 1.333(11) no
C20 H13 . 0.9300 no
C21 C22 . 1.377(12) no
C21 C24 . 1.498(8) no
C22 C23 . 1.386(9) no
C22 H14 . 0.9300 no
C23 H15 . 0.9300 no
C24 H16 . 0.9600 no
C24 H17 . 0.9600 no
C24 H18 . 0.9600 no
C25 C26 5 1.480(5) no
C25 C26 . 1.480(5) no
C26 C31 . 1.379(8) no
C26 C27 . 1.390(8) no
C27 C28 . 1.385(7) no
C27 H19 . 0.9300 no
C28 C29 . 1.372(9) no
C28 C32 . 1.487(10) no
C29 C30 . 1.375(10) no
C29 H20 . 0.9300 no
C30 C31 . 1.386(9) no
C30 H21 . 0.9300 no
C31 H22 . 0.9300 no
C32 F1A . 1.311(11) no
C32 F2A . 1.303(10) no
C32 F3A . 1.314(12) no
C32 F1B . 1.26(3) no
C32 F2B . 1.16(4) no
C32 F3B . 1.28(4) no

loop_
_geom_torsion_atom_site_label_1
_geom_torsion_atom_site_label_2
_geom_torsion_atom_site_label_3
_geom_torsion_atom_site_label_4
_geom_torsion_site_symmetry_1
_geom_torsion_site_symmetry_4
_geom_torsion
_geom_torsion_publ_flag
C25 Ru N1 C1 . . 85.2(4) no
N1 Ru N1 C1 5 . -94.8(4) no
N2 Ru N1 C1 . . -179.5(4) no
N2 Ru N1 C1 5 . -10.3(4) no
C25 Ru N1 C4 . . -86.3(4) no
N1 Ru N1 C4 5 . 93.7(4) no
N2 Ru N1 C4 . . 9.1(4) no
N2 Ru N1 C4 5 . 178.2(4) no
C25 Ru N2 C6 . . 86.7(4) no
N1 Ru N2 C6 . . -10.7(4) no
N1 Ru N2 C6 5 . -175.8(4) no
N2 Ru N2 C6 5 . -93.3(4) no
C25 Ru N2 C9 . . -86.6(4) no
N1 Ru N2 C9 . . 176.1(4) no
N1 Ru N2 C9 5 . 10.9(4) no
N2 Ru N2 C9 5 . 93.4(4) no
C4 N1 C1 C10 . 5 179.9(5) no
Ru N1 C1 C10 . 5 7.0(8) no
C4 N1 C1 C2 . . -1.6(6) no
Ru N1 C1 C2 . . -174.6(3) no
N1 C1 C2 C3 . . 1.2(6) no
C10 C1 C2 C3 5 . 179.6(6) no
C1 C2 C3 C4 . . -0.3(7) no
C1 N1 C4 C5 . . -175.8(5) no
Ru N1 C4 C5 . . -2.9(7) no
C1 N1 C4 C3 . . 1.5(6) no
Ru N1 C4 C3 . . 174.3(3) no
C2 C3 C4 N1 . . -0.8(7) no
C2 C3 C4 C5 . . 176.5(5) no
N1 C4 C5 C6 . . -6.3(8) no
C3 C4 C5 C6 . . 176.9(5) no
N1 C4 C5 C11 . . 173.4(5) no
C3 C4 C5 C11 . . -3.4(8) no
C9 N2 C6 C5 . . -179.5(5) no
Ru N2 C6 C5 . . 6.3(7) no
C9 N2 C6 C7 . . 1.5(5) no
Ru N2 C6 C7 . . -172.8(3) no
C4 C5 C6 N2 . . 4.5(8) no
C11 C5 C6 N2 . . -175.1(4) no
C4 C5 C6 C7 . . -176.6(5) no
C11 C5 C6 C7 . . 3.7(8) no
N2 C6 C7 C8 . . -1.9(6) no
C5 C6 C7 C8 . . 179.0(5) no
C6 C7 C8 C9 . . 1.5(6) no
C6 N2 C9 C10 . . 177.2(5) no
Ru N2 C9 C10 . . -8.4(7) no
C6 N2 C9 C8 . . -0.6(6) no
Ru N2 C9 C8 . . 173.8(3) no
C7 C8 C9 N2 . . -0.6(6) no
C7 C8 C9 C10 . . -178.5(5) no
N2 C9 C10 C1 . 5 0.7(9) no
C8 C9 C10 C1 . 5 178.1(5) no
N2 C9 C10 C18 . . 178.9(5) no
C8 C9 C10 C18 . . -3.6(8) no
C6 C5 C11 C12 . . 113.7(6) no
C4 C5 C11 C12 . . -66.0(7) no
C6 C5 C11 C16 . . -67.0(7) no
C4 C5 C11 C16 . . 113.3(6) no
C16 C11 C12 C13 . . 0.1(10) no
C5 C11 C12 C13 . . 179.5(6) no
C11 C12 C13 C14 . . -0.4(11) no
C12 C13 C14 C15 . . 0.8(11) no
C12 C13 C14 C17 . . -178.9(6) no
C13 C14 C15 C16 . . -1.1(11) no
C17 C14 C15 C16 . . 178.6(7) no
C12 C11 C16 C15 . . -0.3(9) no
C5 C11 C16 C15 . . -179.6(6) no
C14 C15 C16 C11 . . 0.9(12) no
C9 C10 C18 C23 . . 98.3(7) no
C1 C10 C18 C23 5 . -83.3(7) no
C9 C10 C18 C19 . . -79.6(7) no
C1 C10 C18 C19 5 . 98.8(7) no
C23 C18 C19 C20 . . -0.2(11) no
C10 C18 C19 C20 . . 177.8(6) no
C18 C19 C20 C21 . . 0.8(13) no
C19 C20 C21 C22 . . -0.5(12) no
C19 C20 C21 C24 . . -180.0(8) no
C20 C21 C22 C23 . . -0.3(12) no
C24 C21 C22 C23 . . 179.1(8) no
C19 C18 C23 C22 . . -0.6(11) no
C10 C18 C23 C22 . . -178.6(7) no
C21 C22 C23 C18 . . 0.9(13) no
N1 Ru C25 C26 . 5 -114.7(3) no
N1 Ru C25 C26 5 5 65.3(3) no
N2 Ru C25 C26 . 5 155.7(3) no
N2 Ru C25 C26 5 5 -24.3(3) no
N1 Ru C25 C26 . . 65.3(3) no
N1 Ru C25 C26 5 . -114.7(3) no
N2 Ru C25 C26 . . -24.3(3) no
N2 Ru C25 C26 5 . 155.7(3) no
C26 C25 C26 C31 5 . 89.2(5) no
Ru C25 C26 C31 . . -90.8(5) no
C26 C25 C26 C27 5 . -88.0(4) no
Ru C25 C26 C27 . . 92.0(4) no
C31 C26 C27 C28 . . 1.2(8) no
C25 C26 C27 C28 . . 178.5(5) no
C26 C27 C28 C29 . . -1.7(9) no
C26 C27 C28 C32 . . 177.3(6) no
C27 C28 C29 C30 . . 1.4(10) no
C32 C28 C29 C30 . . -177.7(7) no
C28 C29 C30 C31 . . -0.6(11) no
C27 C26 C31 C30 . . -0.4(9) no
C25 C26 C31 C30 . . -177.7(6) no
C29 C30 C31 C26 . . 0.0(11) no
C29 C28 C32 F2B . . 157(3) no
C27 C28 C32 F2B . . -22(3) no
C29 C28 C32 F1B . . 21.8(19) no
C27 C28 C32 F1B . . -157.3(16) no
C29 C28 C32 F3B . . -87(3) no
C27 C28 C32 F3B . . 93(3) no
C29 C28 C32 F2A . . -28.6(13) no
C27 C28 C32 F2A . . 152.3(10) no
C29 C28 C32 F1A . . -146.6(10) no
C27 C28 C32 F1A . . 34.3(13) no
C29 C28 C32 F3A . . 95.1(11) no
C27 C28 C32 F3A . . -83.9(10) no
